data_7005585
loop_
_publ_author_name
'Cadierno, Victorio'
'D\'iez, Josefina'
'Garc\'ia-Alvarez, Joaqu\'in'
'Gimeno, Jos\'e'

_publ_section_title
;
 Silver(I) complexes of N-thiophosphorylated bis(iminophosphorane)
 ligands: from monomers to polymers.
;
_journal_issue 26
_journal_name_full 'Dalton transactions (Cambridge, England : 2003)'
_journal_page_first 2760
_journal_page_last 2769
_journal_paper_doi 10.1039/b703348f
_journal_year 2007
_chemical_compound_source synthesis
_chemical_formula_moiety 'C36 H48 Ag N2 O4 P4 S2, F6 Sb'
_chemical_formula_sum 'C36 H48 Ag F6 N2 O4 P4 S2 Sb'
_chemical_formula_weight 1104.38
_chemical_name_systematic
;
?
;
_space_group_IT_number 2
_symmetry_cell_setting triclinic
_symmetry_space_group_name_Hall '-P 1'
_symmetry_space_group_name_H-M 'P -1'
_atom_sites_solution_hydrogens geom
_atom_sites_solution_primary direct
_atom_sites_solution_secondary difmap
_audit_creation_method SHELXL-97
_cell_angle_alpha 80.715(1)
_cell_angle_beta 80.171(1)
_cell_angle_gamma 68.973(1)
_cell_formula_units_Z 2
_cell_length_a 12.1650(2)
_cell_length_b 12.5716(2)
_cell_length_c 16.4500(4)
_cell_measurement_reflns_used 7957
_cell_measurement_temperature 293(2)
_cell_measurement_theta_max 68.251
_cell_measurement_theta_min 2.209
_cell_volume 2300.02(8)
_computing_cell_refinement 'HKL Scalepack (Otwinowki & Minor 1997)'
_computing_data_collection 'Collet (Nonius BV, 1997-2000)'
_computing_data_reduction 'HKL Denzo and scalepack (Otwinowski & Minor 1997)'
_computing_molecular_graphics 'PLATON (Spek, 2006)'
_computing_publication_material 'SHELXL-97 (Sheldrick, 1997)'
_computing_structure_refinement 'SHELXL-97 (Sheldrick, 1997)'
_computing_structure_solution 'DIRDIF-99 (Beurskens, 1999)'
_diffrn_ambient_temperature 293(2)
_diffrn_detector_area_resol_mean 9
_diffrn_measured_fraction_theta_full 0.989
_diffrn_measured_fraction_theta_max 0.989
_diffrn_measurement_device '95 mm CCD camera on \k-goniostat'
_diffrn_measurement_device_type KappaCCD
_diffrn_measurement_method '\f and \w scan'
_diffrn_radiation_monochromator 'horizontally mounted graphite crystal'
_diffrn_radiation_source 'fine-focus sealed tube'
_diffrn_radiation_type CuK\a
_diffrn_radiation_wavelength 1.5418
_diffrn_reflns_av_R_equivalents 0.0751
_diffrn_reflns_av_sigmaI/netI 0.0520
_diffrn_reflns_limit_h_max 14
_diffrn_reflns_limit_h_min -14
_diffrn_reflns_limit_k_max 15
_diffrn_reflns_limit_k_min -14
_diffrn_reflns_limit_l_max 19
_diffrn_reflns_limit_l_min 0
_diffrn_reflns_number 46637
_diffrn_reflns_theta_full 68.51
_diffrn_reflns_theta_max 68.51
_diffrn_reflns_theta_min 2.74
_diffrn_standards_number 0
_exptl_absorpt_coefficient_mu 10.781
_exptl_absorpt_correction_T_max 1.368
_exptl_absorpt_correction_T_min 0.809
_exptl_absorpt_correction_type multi-scan
_exptl_absorpt_process_details
;
R.H. Blessing, Acta Cryst. (1995), A51, 33-38
;
_exptl_crystal_colour Colorless
_exptl_crystal_density_diffrn 1.595
_exptl_crystal_density_method 'not measured'
_exptl_crystal_description Prism
_exptl_crystal_F_000 1108
_exptl_crystal_size_max 0.40
_exptl_crystal_size_mid 0.25
_exptl_crystal_size_min 0.20
_refine_diff_density_max 3.059
_refine_diff_density_min -2.110
_refine_diff_density_rms 0.155
_refine_ls_extinction_coef 0.0066(5)
_refine_ls_extinction_expression Fc^*^=kFc[1+0.001xFc^2^\l^3^/sin(2\q)]^-1/4^
_refine_ls_extinction_method SHELXL
_refine_ls_goodness_of_fit_ref 1.058
_refine_ls_hydrogen_treatment constr
_refine_ls_matrix_type full
_refine_ls_number_parameters 506
_refine_ls_number_reflns 8383
_refine_ls_number_restraints 0
_refine_ls_restrained_S_all 1.058
_refine_ls_R_factor_all 0.0913
_refine_ls_R_factor_gt 0.0825
_refine_ls_shift/su_max 0.000
_refine_ls_shift/su_mean 0.000
_refine_ls_structure_factor_coef Fsqd
_refine_ls_weighting_details 'calc w=1/[\s^2^(Fo^2^)+(0.1663P)^2^+3.1773P] where P=(Fo^2^+2Fc^2^)/3'
_refine_ls_weighting_scheme calc
_refine_ls_wR_factor_gt 0.2396
_refine_ls_wR_factor_ref 0.2505
_reflns_number_gt 7027
_reflns_number_total 8383
_reflns_threshold_expression >2sigma(I)
_cod_data_source_file b703348f.txt
_cod_data_source_block 9a
_cod_depositor_comments
;
The following automatic conversions were performed:
'_symmetry_cell_setting' value 'Triclinic' changed to 'triclinic'
according to '/home/saulius/struct/CIF-dictionaries/cif_core.dic'
dictionary named 'cif_core.dic' version 2.4.1 from
2010-06-29.

'_exptl_absorpt_correction_type' value 'Multi-scan' changed
to 'multi-scan' according to
'/home/saulius/struct/CIF-dictionaries/cif_core.dic' dictionary named
'cif_core.dic' version 2.4.1 from 2010-06-29.

Automatic conversion script
Id: cif_fix_enum 1527 2010-12-29 10:47:43Z saulius 
;
_cod_original_sg_symbol_H-M P-1
_cod_database_code 7005585

loop_
_symmetry_equiv_pos_as_xyz
'x, y, z'
'-x, -y, -z'

loop_
_atom_site_label
_atom_site_type_symbol
_atom_site_fract_x
_atom_site_fract_y
_atom_site_fract_z
_atom_site_U_iso_or_equiv
_atom_site_adp_type
_atom_site_occupancy
_atom_site_symmetry_multiplicity
_atom_site_calc_flag
_atom_site_refinement_flags
_atom_site_disorder_assembly
_atom_site_disorder_group
C1 C 0.4225(6) 1.4585(7) 0.1075(4) 0.0648(15) Uani 1 1 d . . .
H1A H 0.4436 1.5025 0.1417 0.078 Uiso 1 1 calc R . .
H1B H 0.4774 1.3803 0.1133 0.078 Uiso 1 1 calc R . .
C2 C 0.4359(6) 1.5090(7) 0.0163(4) 0.0693(17) Uani 1 1 d . . .
H2A H 0.4037 1.4730 -0.0170 0.083 Uiso 1 1 calc R . .
H2B H 0.3909 1.5905 0.0117 0.083 Uiso 1 1 calc R . .
C3 C 0.5629(6) 1.0162(5) 0.3834(3) 0.0539(13) Uani 1 1 d . . .
H3A H 0.6132 1.0594 0.3881 0.065 Uiso 1 1 calc R . .
H3B H 0.4899 1.0701 0.3643 0.065 Uiso 1 1 calc R . .
C4 C 0.5339(6) 0.9576(5) 0.4691(3) 0.0538(13) Uani 1 1 d . . .
H4A H 0.4871 0.9112 0.4641 0.065 Uiso 1 1 calc R . .
H4B H 0.6072 0.9069 0.4896 0.065 Uiso 1 1 calc R . .
C5 C 0.2754(5) 1.3969(5) 0.2506(4) 0.0559(13) Uani 1 1 d . . .
C6 C 0.1678(6) 1.3868(6) 0.2924(4) 0.0688(17) Uani 1 1 d . . .
H6 H 0.1015 1.4099 0.2642 0.083 Uiso 1 1 calc R . .
C7 C 0.1602(7) 1.3437(7) 0.3735(5) 0.083(2) Uani 1 1 d . . .
H7 H 0.0895 1.3354 0.4003 0.100 Uiso 1 1 calc R . .
C8 C 0.2576(8) 1.3123(6) 0.4162(5) 0.083(2) Uani 1 1 d . . .
H8 H 0.2512 1.2864 0.4725 0.100 Uiso 1 1 calc R . .
C9 C 0.3620(8) 1.3191(7) 0.3762(5) 0.082(2) Uani 1 1 d . . .
H9 H 0.4277 1.2953 0.4049 0.099 Uiso 1 1 calc R . .
C10 C 0.3729(6) 1.3613(6) 0.2923(4) 0.0681(16) Uani 1 1 d . . .
H10 H 0.4452 1.3652 0.2653 0.082 Uiso 1 1 calc R . .
C11 C 0.1783(5) 1.6062(5) 0.1444(4) 0.0549(12) Uani 1 1 d . . .
C12 C 0.0840(8) 1.6465(8) 0.1002(6) 0.089(2) Uani 1 1 d . . .
H12 H 0.0720 1.5987 0.0676 0.107 Uiso 1 1 calc R . .
C13 C 0.0069(9) 1.7563(9) 0.1032(7) 0.107(3) Uani 1 1 d . . .
H13 H -0.0597 1.7810 0.0752 0.128 Uiso 1 1 calc R . .
C14 C 0.0263(8) 1.8309(7) 0.1473(6) 0.085(2) Uani 1 1 d . . .
H14 H -0.0249 1.9064 0.1478 0.102 Uiso 1 1 calc R . .
C15 C 0.1215(10) 1.7919(8) 0.1899(7) 0.099(3) Uani 1 1 d . . .
H15 H 0.1352 1.8409 0.2206 0.119 Uiso 1 1 calc R . .
C16 C 0.1999(8) 1.6785(7) 0.1884(6) 0.084(2) Uani 1 1 d . . .
H16 H 0.2659 1.6528 0.2170 0.101 Uiso 1 1 calc R . .
C17 C 0.0797(9) 1.2365(9) 0.1248(8) 0.106(3) Uani 1 1 d . . .
H17A H 0.0307 1.2983 0.0893 0.127 Uiso 1 1 calc R . .
H17B H 0.0728 1.2642 0.1778 0.127 Uiso 1 1 calc R . .
C18 C 0.0372(11) 1.1410(12) 0.1373(9) 0.127(4) Uani 1 1 d . . .
H18A H 0.0511 1.1086 0.0860 0.191 Uiso 1 1 calc R . .
H18B H -0.0464 1.1671 0.1561 0.191 Uiso 1 1 calc R . .
H18C H 0.0784 1.0839 0.1783 0.191 Uiso 1 1 calc R . .
C19 C 0.244(2) 1.3943(18) -0.1031(9) 0.185(9) Uani 1 1 d . . .
H19A H 0.2504 1.4537 -0.0753 0.222 Uiso 1 1 calc R . .
H19B H 0.3218 1.3575 -0.1315 0.222 Uiso 1 1 calc R . .
C20 C 0.180(4) 1.446(3) -0.159(2) 0.36(3) Uani 1 1 d . . .
H20A H 0.2259 1.4746 -0.2045 0.547 Uiso 1 1 calc R . .
H20B H 0.1145 1.5084 -0.1375 0.547 Uiso 1 1 calc R . .
H20C H 0.1503 1.3938 -0.1776 0.547 Uiso 1 1 calc R . .
C21 C 0.4505(16) 0.6666(11) 0.3879(10) 0.139(5) Uani 1 1 d . . .
H21A H 0.4438 0.6994 0.4387 0.167 Uiso 1 1 calc R . .
H21B H 0.5342 0.6291 0.3703 0.167 Uiso 1 1 calc R . .
C22 C 0.392(2) 0.5824(15) 0.4043(10) 0.169(7) Uani 1 1 d . . .
H22A H 0.3122 0.6166 0.4293 0.254 Uiso 1 1 calc R . .
H22B H 0.4342 0.5193 0.4414 0.254 Uiso 1 1 calc R . .
H22C H 0.3915 0.5553 0.3532 0.254 Uiso 1 1 calc R . .
C23 C 0.2227(10) 0.995(2) 0.3383(13) 0.197(10) Uani 1 1 d . . .
H23A H 0.1942 1.0615 0.2989 0.236 Uiso 1 1 calc R . .
H23B H 0.1979 0.9349 0.3250 0.236 Uiso 1 1 calc R . .
C24 C 0.1724(12) 1.0213(15) 0.4159(11) 0.156(6) Uani 1 1 d . . .
H24A H 0.2027 0.9564 0.4555 0.234 Uiso 1 1 calc R . .
H24B H 0.0879 1.0416 0.4193 0.234 Uiso 1 1 calc R . .
H24C H 0.1909 1.0849 0.4276 0.234 Uiso 1 1 calc R . .
C25 C 0.7750(5) 0.8228(5) 0.3431(3) 0.0546(13) Uani 1 1 d . . .
C26 C 0.8520(7) 0.8665(7) 0.3680(4) 0.0718(17) Uani 1 1 d . . .
H26 H 0.8334 0.9454 0.3658 0.086 Uiso 1 1 calc R . .
C27 C 0.9555(7) 0.7933(9) 0.3959(5) 0.089(2) Uani 1 1 d . . .
H27 H 1.0061 0.8234 0.4133 0.107 Uiso 1 1 calc R . .
C28 C 0.9860(8) 0.6784(9) 0.3987(6) 0.097(3) Uani 1 1 d . . .
H28 H 1.0580 0.6302 0.4161 0.117 Uiso 1 1 calc R . .
C29 C 0.9105(8) 0.6335(8) 0.3758(6) 0.093(3) Uani 1 1 d . . .
H29 H 0.9304 0.5544 0.3789 0.111 Uiso 1 1 calc R . .
C30 C 0.8037(7) 0.7056(6) 0.3477(5) 0.0721(17) Uani 1 1 d . . .
H30 H 0.7523 0.6748 0.3322 0.087 Uiso 1 1 calc R . .
C31 C 0.6729(5) 0.9969(5) 0.2114(3) 0.0504(12) Uani 1 1 d . . .
C32 C 0.6959(5) 0.9452(6) 0.1395(4) 0.0595(14) Uani 1 1 d . . .
H32 H 0.6894 0.8733 0.1414 0.071 Uiso 1 1 calc R . .
C33 C 0.7288(6) 1.0008(7) 0.0637(4) 0.0695(17) Uani 1 1 d . . .
H33 H 0.7445 0.9658 0.0153 0.083 Uiso 1 1 calc R . .
C34 C 0.7380(6) 1.1059(7) 0.0607(4) 0.0734(19) Uani 1 1 d . . .
H34 H 0.7595 1.1426 0.0100 0.088 Uiso 1 1 calc R . .
C35 C 0.7152(7) 1.1600(7) 0.1335(4) 0.0720(17) Uani 1 1 d . . .
H35 H 0.7211 1.2322 0.1315 0.086 Uiso 1 1 calc R . .
C36 C 0.6839(6) 1.1034(6) 0.2079(4) 0.0615(14) Uani 1 1 d . . .
H36 H 0.6699 1.1374 0.2566 0.074 Uiso 1 1 calc R . .
Ag1 Ag 0.44054(7) 1.01613(9) 0.10152(5) 0.1206(4) Uani 1 1 d . . .
F1 F 0.8565(9) 0.2530(8) 0.4595(5) 0.154(3) Uani 1 1 d . . .
F2 F 0.7294(10) 0.3260(7) 0.2614(5) 0.161(3) Uani 1 1 d . . .
F3 F 0.9262(9) 0.3257(11) 0.3070(6) 0.184(4) Uani 1 1 d . . .
F4 F 0.6664(8) 0.2494(11) 0.4084(6) 0.175(4) Uani 1 1 d . . .
F5 F 0.8698(11) 0.1376(7) 0.3352(7) 0.181(4) Uani 1 1 d . . .
F6 F 0.7169(10) 0.4422(7) 0.3807(7) 0.178(4) Uani 1 1 d . . .
N1 N 0.2233(5) 1.4022(5) 0.0884(4) 0.0686(14) Uani 1 1 d . . .
N2 N 0.5669(5) 0.8386(4) 0.2940(3) 0.0602(12) Uani 1 1 d . . .
O1 O 0.1955(5) 1.2066(5) 0.0894(5) 0.109(2) Uani 1 1 d . . .
O2 O 0.2229(7) 1.3105(7) -0.0385(4) 0.105(2) Uani 1 1 d . . .
O3 O 0.4055(8) 0.7490(10) 0.3306(9) 0.182(6) Uani 1 1 d . . .
O4 O 0.3526(5) 0.9553(8) 0.3292(5) 0.118(3) Uani 1 1 d . . .
P1 P 0.27494(12) 1.45885(14) 0.14406(9) 0.0543(4) Uani 1 1 d . . .
P2 P 0.26513(14) 1.28798(16) 0.04720(10) 0.0634(4) Uani 1 1 d . . .
P3 P 0.63693(12) 0.91656(12) 0.30742(8) 0.0490(3) Uani 1 1 d . . .
P4 P 0.43688(15) 0.85174(15) 0.28438(10) 0.0644(4) Uani 1 1 d . . .
S1 S 0.43765(18) 1.1976(2) 0.04178(17) 0.0973(7) Uani 1 1 d . . .
S2 S 0.4009(3) 0.8507(3) 0.17178(18) 0.1145(9) Uani 1 1 d . . .
Sb1 Sb 0.79489(5) 0.29080(4) 0.36045(3) 0.0779(3) Uani 1 1 d . . .

loop_
_atom_site_aniso_label
_atom_site_aniso_U_11
_atom_site_aniso_U_22
_atom_site_aniso_U_33
_atom_site_aniso_U_23
_atom_site_aniso_U_13
_atom_site_aniso_U_12
C1 0.055(3) 0.092(4) 0.049(3) -0.002(3) -0.003(2) -0.031(3)
C2 0.052(3) 0.104(5) 0.049(3) 0.006(3) -0.003(3) -0.031(3)
C3 0.066(3) 0.051(3) 0.037(3) -0.001(2) -0.001(2) -0.014(2)
C4 0.066(3) 0.049(3) 0.035(2) -0.006(2) 0.001(2) -0.009(2)
C5 0.058(3) 0.058(3) 0.048(3) -0.005(2) -0.003(2) -0.018(3)
C6 0.059(3) 0.080(4) 0.055(3) 0.006(3) 0.000(3) -0.017(3)
C7 0.076(5) 0.079(4) 0.067(4) 0.011(3) 0.015(4) -0.013(4)
C8 0.100(6) 0.067(4) 0.057(4) 0.014(3) -0.001(4) -0.009(4)
C9 0.102(6) 0.067(4) 0.066(4) 0.013(3) -0.034(4) -0.013(4)
C10 0.068(4) 0.069(4) 0.062(4) 0.004(3) -0.008(3) -0.022(3)
C11 0.056(3) 0.063(3) 0.046(3) 0.000(2) -0.003(2) -0.024(3)
C12 0.088(5) 0.086(5) 0.091(6) -0.025(4) -0.035(4) -0.010(4)
C13 0.093(6) 0.097(6) 0.120(8) -0.035(6) -0.045(6) 0.005(5)
C14 0.077(5) 0.077(5) 0.094(6) -0.009(4) -0.004(4) -0.022(4)
C15 0.116(7) 0.074(5) 0.124(8) -0.018(5) -0.034(6) -0.039(5)
C16 0.091(5) 0.071(4) 0.100(6) -0.010(4) -0.042(5) -0.026(4)
C17 0.084(6) 0.106(6) 0.129(8) -0.041(6) 0.038(6) -0.045(5)
C18 0.110(8) 0.140(9) 0.157(11) -0.041(8) 0.021(7) -0.080(7)
C19 0.32(3) 0.219(18) 0.078(7) 0.034(10) -0.052(12) -0.170(19)
C20 0.38(5) 0.30(4) 0.25(3) 0.16(3) -0.09(3) 0.01(3)
C21 0.189(14) 0.108(8) 0.132(10) 0.037(7) -0.037(10) -0.078(9)
C22 0.27(2) 0.147(12) 0.130(12) 0.017(9) -0.039(13) -0.132(14)
C23 0.063(6) 0.30(2) 0.231(19) -0.156(19) -0.018(9) -0.012(9)
C24 0.097(8) 0.160(12) 0.187(15) -0.071(12) 0.017(9) -0.008(8)
C25 0.054(3) 0.059(3) 0.041(3) -0.008(2) -0.002(2) -0.009(2)
C26 0.073(4) 0.075(4) 0.065(4) -0.006(3) -0.014(3) -0.020(3)
C27 0.068(4) 0.122(7) 0.078(5) -0.009(5) -0.019(4) -0.030(5)
C28 0.066(5) 0.110(7) 0.087(6) 0.006(5) -0.010(4) -0.002(5)
C29 0.082(5) 0.073(5) 0.095(6) -0.007(4) -0.014(4) 0.007(4)
C30 0.073(4) 0.063(4) 0.070(4) -0.015(3) -0.006(3) -0.009(3)
C31 0.047(3) 0.059(3) 0.037(2) -0.006(2) -0.003(2) -0.010(2)
C32 0.058(3) 0.070(3) 0.042(3) -0.014(3) -0.002(2) -0.012(3)
C33 0.068(4) 0.092(5) 0.041(3) -0.007(3) 0.003(3) -0.022(3)
C34 0.066(4) 0.103(5) 0.042(3) 0.005(3) -0.001(3) -0.025(4)
C35 0.078(4) 0.076(4) 0.059(4) 0.005(3) -0.008(3) -0.029(3)
C36 0.073(4) 0.069(4) 0.041(3) -0.005(2) -0.002(3) -0.026(3)
Ag1 0.0976(5) 0.1718(9) 0.0828(5) 0.0293(5) -0.0298(4) -0.0445(5)
F1 0.170(7) 0.192(8) 0.115(5) 0.000(5) -0.066(5) -0.066(6)
F2 0.267(11) 0.143(6) 0.109(5) 0.012(4) -0.080(6) -0.099(6)
F3 0.169(7) 0.271(12) 0.156(7) -0.054(7) 0.056(6) -0.150(8)
F4 0.144(6) 0.270(11) 0.151(7) 0.000(7) 0.000(5) -0.137(7)
F5 0.236(11) 0.096(5) 0.194(9) -0.026(5) -0.039(8) -0.026(5)
F6 0.218(10) 0.116(5) 0.177(8) -0.053(5) -0.039(7) -0.006(6)
N1 0.058(3) 0.081(4) 0.069(3) -0.018(3) -0.007(2) -0.021(3)
N2 0.058(3) 0.062(3) 0.057(3) -0.012(2) -0.005(2) -0.015(2)
O1 0.079(4) 0.089(4) 0.160(7) -0.050(4) 0.038(4) -0.037(3)
O2 0.128(5) 0.124(5) 0.068(3) -0.011(3) -0.033(3) -0.040(4)
O3 0.117(6) 0.178(9) 0.241(13) 0.115(9) -0.038(7) -0.088(6)
O4 0.059(3) 0.170(7) 0.120(5) -0.083(5) -0.011(3) -0.005(3)
P1 0.0491(7) 0.0712(9) 0.0441(7) -0.0042(6) -0.0011(5) -0.0254(6)
P2 0.0571(8) 0.0866(11) 0.0477(8) -0.0138(7) -0.0013(6) -0.0256(8)
P3 0.0534(7) 0.0529(7) 0.0357(6) -0.0078(5) -0.0012(5) -0.0128(6)
P4 0.0643(9) 0.0727(10) 0.0557(9) 0.0030(7) -0.0023(7) -0.0294(8)
S1 0.0602(10) 0.1130(16) 0.1112(17) -0.0349(13) 0.0074(10) -0.0189(10)
S2 0.1152(19) 0.168(3) 0.0934(16) -0.0407(17) -0.0148(13) -0.0757(19)
Sb1 0.0816(4) 0.0849(4) 0.0758(4) -0.0089(2) -0.0071(2) -0.0396(3)

loop_
_atom_type_symbol
_atom_type_description
_atom_type_scat_dispersion_real
_atom_type_scat_dispersion_imag
_atom_type_scat_source
C C 0.0181 0.0091 'International Tables Vol C Tables 4.2.6.8 and 6.1.1.4'
H H 0.0000 0.0000 'International Tables Vol C Tables 4.2.6.8 and 6.1.1.4'
Ag Ag 0.1306 4.2820 'International Tables Vol C Tables 4.2.6.8 and 6.1.1.4'
F F 0.0727 0.0534 'International Tables Vol C Tables 4.2.6.8 and 6.1.1.4'
N N 0.0311 0.0180 'International Tables Vol C Tables 4.2.6.8 and 6.1.1.4'
O O 0.0492 0.0322 'International Tables Vol C Tables 4.2.6.8 and 6.1.1.4'
P P 0.2955 0.4335 'International Tables Vol C Tables 4.2.6.8 and 6.1.1.4'
S S 0.3331 0.5567 'International Tables Vol C Tables 4.2.6.8 and 6.1.1.4'
Sb Sb -0.0562 5.8946 'International Tables Vol C Tables 4.2.6.8 and 6.1.1.4'

loop_
_geom_angle_atom_site_label_1
_geom_angle_atom_site_label_2
_geom_angle_atom_site_label_3
_geom_angle
_geom_angle_site_symmetry_1
_geom_angle_site_symmetry_3
_geom_angle_publ_flag
C2 C1 P1 112.7(4) . . ?
C2 C2 C1 111.4(7) 2_685 . ?
C4 C3 P3 113.1(4) . . ?
C4 C4 C3 112.5(6) 2_676 . ?
C10 C5 C6 119.3(6) . . ?
C10 C5 P1 123.8(5) . . ?
C6 C5 P1 116.9(5) . . ?
C7 C6 C5 120.4(7) . . ?
C6 C7 C8 120.0(7) . . ?
C9 C8 C7 120.0(7) . . ?
C8 C9 C10 121.2(7) . . ?
C5 C10 C9 119.0(7) . . ?
C12 C11 C16 119.5(7) . . ?
C12 C11 P1 120.2(5) . . ?
C16 C11 P1 120.3(5) . . ?
C11 C12 C13 120.8(8) . . ?
C12 C13 C14 120.8(9) . . ?
C15 C14 C13 118.5(8) . . ?
C14 C15 C16 120.9(8) . . ?
C11 C16 C15 119.4(7) . . ?
O1 C17 C18 111.8(9) . . ?
C20 C19 O2 127(3) . . ?
O3 C21 C22 112.5(14) . . ?
C24 C23 O4 112.9(13) . . ?
C30 C25 C26 119.2(6) . . ?
C30 C25 P3 119.8(5) . . ?
C26 C25 P3 121.0(5) . . ?
C27 C26 C25 119.8(8) . . ?
C28 C27 C26 121.6(9) . . ?
C27 C28 C29 119.6(8) . . ?
C28 C29 C30 120.3(8) . . ?
C25 C30 C29 119.5(8) . . ?
C32 C31 C36 119.5(5) . . ?
C32 C31 P3 117.3(5) . . ?
C36 C31 P3 123.2(4) . . ?
C31 C32 C33 120.1(6) . . ?
C34 C33 C32 120.0(6) . . ?
C33 C34 C35 120.8(6) . . ?
C36 C35 C34 118.4(7) . . ?
C35 C36 C31 121.2(6) . . ?
S1 Ag1 S2 167.99(10) . . ?
P2 N1 P1 137.0(4) . . ?
P4 N2 P3 138.1(4) . . ?
C17 O1 P2 127.8(6) . . ?
C19 O2 P2 124.7(9) . . ?
C21 O3 P4 135.2(10) . . ?
C23 O4 P4 125.6(8) . . ?
N1 P1 C1 114.7(3) . . ?
N1 P1 C5 114.1(3) . . ?
C1 P1 C5 106.8(3) . . ?
N1 P1 C11 106.3(3) . . ?
C1 P1 C11 107.7(3) . . ?
C5 P1 C11 106.8(3) . . ?
O2 P2 O1 97.8(5) . . ?
O2 P2 N1 110.4(4) . . ?
O1 P2 N1 112.3(3) . . ?
O2 P2 S1 111.0(3) . . ?
O1 P2 S1 107.9(3) . . ?
N1 P2 S1 116.0(2) . . ?
N2 P3 C25 107.2(3) . . ?
N2 P3 C3 114.9(3) . . ?
C25 P3 C3 107.3(3) . . ?
N2 P3 C31 111.7(3) . . ?
C25 P3 C31 107.3(3) . . ?
C3 P3 C31 108.1(3) . . ?
O3 P4 O4 104.9(7) . . ?
O3 P4 N2 110.6(4) . . ?
O4 P4 N2 107.7(3) . . ?
O3 P4 S2 100.9(6) . . ?
O4 P4 S2 114.3(3) . . ?
N2 P4 S2 117.5(2) . . ?
P2 S1 Ag1 103.12(12) . . ?
P4 S2 Ag1 100.90(12) . . ?
F1 Sb1 F4 90.7(4) . . ?
F1 Sb1 F3 91.5(5) . . ?
F4 Sb1 F3 176.1(4) . . ?
F1 Sb1 F6 92.5(5) . . ?
F4 Sb1 F6 92.3(6) . . ?
F3 Sb1 F6 90.8(6) . . ?
F1 Sb1 F2 178.1(4) . . ?
F4 Sb1 F2 87.5(5) . . ?
F3 Sb1 F2 90.3(5) . . ?
F6 Sb1 F2 88.3(4) . . ?
F1 Sb1 F5 90.4(5) . . ?
F4 Sb1 F5 87.0(6) . . ?
F3 Sb1 F5 89.8(5) . . ?
F6 Sb1 F5 177.0(4) . . ?
F2 Sb1 F5 88.8(4) . . ?

loop_
_geom_bond_atom_site_label_1
_geom_bond_atom_site_label_2
_geom_bond_distance
_geom_bond_site_symmetry_2
_geom_bond_publ_flag
C1 C2 1.537(9) . ?
C1 P1 1.792(6) . ?
C2 C2 1.506(12) 2_685 ?
C3 C4 1.528(7) . ?
C3 P3 1.804(6) . ?
C4 C4 1.511(10) 2_676 ?
C5 C10 1.369(9) . ?
C5 C6 1.410(9) . ?
C5 P1 1.799(6) . ?
C6 C7 1.358(10) . ?
C7 C8 1.383(13) . ?
C8 C9 1.353(13) . ?
C9 C10 1.397(10) . ?
C11 C12 1.360(10) . ?
C11 C16 1.366(10) . ?
C11 P1 1.803(6) . ?
C12 C13 1.366(12) . ?
C13 C14 1.377(13) . ?
C14 C15 1.353(13) . ?
C15 C16 1.404(12) . ?
C17 O1 1.369(10) . ?
C17 C18 1.442(14) . ?
C19 C20 1.24(3) . ?
C19 O2 1.429(16) . ?
C21 O3 1.310(15) . ?
C21 C22 1.440(19) . ?
C23 C24 1.36(2) . ?
C23 O4 1.465(13) . ?
C25 C30 1.380(9) . ?
C25 C26 1.386(10) . ?
C25 P3 1.802(6) . ?
C26 C27 1.368(11) . ?
C27 C28 1.352(14) . ?
C28 C29 1.366(15) . ?
C29 C30 1.395(11) . ?
C31 C32 1.380(8) . ?
C31 C36 1.384(9) . ?
C31 P3 1.809(6) . ?
C32 C33 1.397(9) . ?
C33 C34 1.358(11) . ?
C34 C35 1.411(11) . ?
C35 C36 1.380(9) . ?
Ag1 S1 2.324(3) . ?
Ag1 S2 2.376(4) . ?
F1 Sb1 1.831(7) . ?
F2 Sb1 1.855(7) . ?
F3 Sb1 1.848(7) . ?
F4 Sb1 1.835(7) . ?
F5 Sb1 1.892(8) . ?
F6 Sb1 1.854(8) . ?
N1 P2 1.566(6) . ?
N1 P1 1.571(6) . ?
N2 P4 1.563(6) . ?
N2 P3 1.571(6) . ?
O1 P2 1.561(6) . ?
O2 P2 1.531(6) . ?
O3 P4 1.526(8) . ?
O4 P4 1.544(6) . ?
P2 S1 1.990(3) . ?
P4 S2 1.978(3) . ?

loop_
_geom_torsion_atom_site_label_1
_geom_torsion_atom_site_label_2
_geom_torsion_atom_site_label_3
_geom_torsion_atom_site_label_4
_geom_torsion
_geom_torsion_site_symmetry_1
_geom_torsion_site_symmetry_2
_geom_torsion_site_symmetry_3
_geom_torsion_site_symmetry_4
_geom_torsion_publ_flag
P1 C1 C2 C2 -171.2(8) . . . 2_685 ?
P3 C3 C4 C4 -176.9(6) . . . 2_676 ?
C10 C5 C6 C7 0.9(11) . . . . ?
P1 C5 C6 C7 -178.3(6) . . . . ?
C5 C6 C7 C8 1.7(12) . . . . ?
C6 C7 C8 C9 -3.3(13) . . . . ?
C7 C8 C9 C10 2.2(13) . . . . ?
C6 C5 C10 C9 -1.9(10) . . . . ?
P1 C5 C10 C9 177.1(6) . . . . ?
C8 C9 C10 C5 0.4(12) . . . . ?
C16 C11 C12 C13 -3.9(14) . . . . ?
P1 C11 C12 C13 176.8(9) . . . . ?
C11 C12 C13 C14 3.7(18) . . . . ?
C12 C13 C14 C15 -2.2(17) . . . . ?
C13 C14 C15 C16 0.9(16) . . . . ?
C12 C11 C16 C15 2.6(13) . . . . ?
P1 C11 C16 C15 -178.1(7) . . . . ?
C14 C15 C16 C11 -1.2(16) . . . . ?
C30 C25 C26 C27 0.6(10) . . . . ?
P3 C25 C26 C27 179.1(6) . . . . ?
C25 C26 C27 C28 1.0(13) . . . . ?
C26 C27 C28 C29 -2.1(14) . . . . ?
C27 C28 C29 C30 1.5(14) . . . . ?
C26 C25 C30 C29 -1.2(11) . . . . ?
P3 C25 C30 C29 -179.7(6) . . . . ?
C28 C29 C30 C25 0.1(13) . . . . ?
C36 C31 C32 C33 -0.6(9) . . . . ?
P3 C31 C32 C33 -177.5(5) . . . . ?
C31 C32 C33 C34 -0.2(10) . . . . ?
C32 C33 C34 C35 0.3(11) . . . . ?
C33 C34 C35 C36 0.3(11) . . . . ?
C34 C35 C36 C31 -1.1(11) . . . . ?
C32 C31 C36 C35 1.3(10) . . . . ?
P3 C31 C36 C35 177.9(5) . . . . ?
C18 C17 O1 P2 164.5(10) . . . . ?
C20 C19 O2 P2 -152(3) . . . . ?
C22 C21 O3 P4 -173.9(16) . . . . ?
C24 C23 O4 P4 136.1(15) . . . . ?
P2 N1 P1 C1 48.9(7) . . . . ?
P2 N1 P1 C5 -74.8(7) . . . . ?
P2 N1 P1 C11 167.9(6) . . . . ?
C2 C1 P1 N1 52.3(7) . . . . ?
C2 C1 P1 C5 179.8(5) . . . . ?
C2 C1 P1 C11 -65.8(6) . . . . ?
C10 C5 P1 N1 129.6(6) . . . . ?
C6 C5 P1 N1 -51.3(6) . . . . ?
C10 C5 P1 C1 1.8(7) . . . . ?
C6 C5 P1 C1 -179.2(5) . . . . ?
C10 C5 P1 C11 -113.3(6) . . . . ?
C6 C5 P1 C11 65.8(6) . . . . ?
C12 C11 P1 N1 -1.0(7) . . . . ?
C16 C11 P1 N1 179.7(6) . . . . ?
C12 C11 P1 C1 122.4(7) . . . . ?
C16 C11 P1 C1 -56.9(7) . . . . ?
C12 C11 P1 C5 -123.2(7) . . . . ?
C16 C11 P1 C5 57.5(7) . . . . ?
C19 O2 P2 O1 170.4(14) . . . . ?
C19 O2 P2 N1 53.1(15) . . . . ?
C19 O2 P2 S1 -77.0(15) . . . . ?
C17 O1 P2 O2 -83.0(11) . . . . ?
C17 O1 P2 N1 32.8(11) . . . . ?
C17 O1 P2 S1 161.8(10) . . . . ?
P1 N1 P2 O2 -142.3(6) . . . . ?
P1 N1 P2 O1 109.7(7) . . . . ?
P1 N1 P2 S1 -14.9(7) . . . . ?
P4 N2 P3 C25 162.6(5) . . . . ?
P4 N2 P3 C3 43.4(6) . . . . ?
P4 N2 P3 C31 -80.1(6) . . . . ?
C30 C25 P3 N2 4.6(6) . . . . ?
C26 C25 P3 N2 -173.9(5) . . . . ?
C30 C25 P3 C3 128.5(5) . . . . ?
C26 C25 P3 C3 -50.0(6) . . . . ?
C30 C25 P3 C31 -115.5(5) . . . . ?
C26 C25 P3 C31 66.0(6) . . . . ?
C4 C3 P3 N2 57.7(5) . . . . ?
C4 C3 P3 C25 -61.4(5) . . . . ?
C4 C3 P3 C31 -176.8(4) . . . . ?
C32 C31 P3 N2 -33.2(5) . . . . ?
C36 C31 P3 N2 150.1(5) . . . . ?
C32 C31 P3 C25 84.0(5) . . . . ?
C36 C31 P3 C25 -92.8(5) . . . . ?
C32 C31 P3 C3 -160.5(5) . . . . ?
C36 C31 P3 C3 22.7(6) . . . . ?
C21 O3 P4 O4 -99.6(19) . . . . ?
C21 O3 P4 N2 16(2) . . . . ?
C21 O3 P4 S2 141.4(19) . . . . ?
C23 O4 P4 O3 -59.4(15) . . . . ?
C23 O4 P4 N2 -177.2(14) . . . . ?
C23 O4 P4 S2 50.2(15) . . . . ?
P3 N2 P4 O3 -140.4(8) . . . . ?
P3 N2 P4 O4 -26.2(7) . . . . ?
P3 N2 P4 S2 104.6(5) . . . . ?
O2 P2 S1 Ag1 -105.5(3) . . . . ?
O1 P2 S1 Ag1 0.5(3) . . . . ?
N1 P2 S1 Ag1 127.4(3) . . . . ?
S2 Ag1 S1 P2 -13.2(5) . . . . ?
O3 P4 S2 Ag1 177.3(5) . . . . ?
O4 P4 S2 Ag1 65.3(4) . . . . ?
N2 P4 S2 Ag1 -62.4(3) . . . . ?
S1 Ag1 S2 P4 -90.1(5) . . . . ?
